data_4026703
loop_
_publ_author_name
'Noriko Okamoto'
'Yoshihisa Miwa'
'Hideki Minami'
'Kei Takeda'
'Reiko Yanada'

_publ_section_title
;
 Regio- and Stereoselective Multisubstituted Enol Ester Synthesis
;
_journal_name_full 'Journal of Organic Chemistry'
_journal_page_first 9133
_journal_page_last 9138
_journal_paper_doi 10.1021/jo201609r
_journal_volume 76
_journal_year 2011
_chemical_formula_moiety 'C21 H23 I O6 S '
_chemical_formula_sum 'C21 H23 I O6 S'
_chemical_formula_weight 530.37
_space_group_IT_number 2
_symmetry_cell_setting triclinic
_symmetry_Int_Tables_number 2
_symmetry_space_group_name_Hall '-P 1'
_symmetry_space_group_name_H-M 'P -1'
_cell_angle_alpha 88.81(3)
_cell_angle_beta 84.98(3)
_cell_angle_gamma 85.27(2)
_cell_formula_units_Z 2
_cell_length_a 5.649(4)
_cell_length_b 11.099(6)
_cell_length_c 18.312(14)
_cell_measurement_reflns_used 10312
_cell_measurement_temperature 296.1
_cell_measurement_theta_max 27.5
_cell_measurement_theta_min 3.4
_cell_volume 1139.7(13)
_computing_cell_refinement PROCESS-AUTO
_computing_data_collection PROCESS-AUTO
_computing_data_reduction CrystalStructure
_computing_publication_material 'CrystalStructure 3.8'
_computing_structure_refinement CRYSTALS
_computing_structure_solution SIR92
_diffrn_ambient_temperature 296.1
_diffrn_detector_area_resol_mean 10.00
_diffrn_measured_fraction_theta_full 0.973
_diffrn_measured_fraction_theta_max 0.974
_diffrn_measurement_device_type 'Rigaku RAXIS-RAPID'
_diffrn_measurement_method \w
_diffrn_radiation_type 'Mo K\a'
_diffrn_radiation_wavelength 0.71075
_diffrn_reflns_av_R_equivalents 0.018
_diffrn_reflns_limit_h_max 7
_diffrn_reflns_limit_h_min -7
_diffrn_reflns_limit_k_max 13
_diffrn_reflns_limit_k_min -14
_diffrn_reflns_limit_l_max 23
_diffrn_reflns_limit_l_min -23
_diffrn_reflns_number 11121
_diffrn_reflns_theta_full 27.50
_diffrn_reflns_theta_max 27.48
_exptl_absorpt_coefficient_mu 1.529
_exptl_absorpt_correction_T_max 0.858
_exptl_absorpt_correction_T_min 0.465
_exptl_absorpt_correction_type multi-scan
_exptl_absorpt_process_details
;
    Higashi, T. (1995). Program for Absorption Correction.
    Rigaku Corporation, Tokyo, Japan.
;
_exptl_crystal_colour colorless
_exptl_crystal_density_diffrn 1.545
_exptl_crystal_description block
_exptl_crystal_F_000 532.00
_exptl_crystal_size_max 0.63
_exptl_crystal_size_mid 0.38
_exptl_crystal_size_min 0.10
_refine_diff_density_max 0.98
_refine_diff_density_min -0.44
_refine_ls_extinction_method none
_refine_ls_goodness_of_fit_ref 0.983
_refine_ls_hydrogen_treatment refall
_refine_ls_number_parameters 285
_refine_ls_number_reflns 4191
_refine_ls_R_factor_gt 0.0426
_refine_ls_shift/su_max 0.0000
_refine_ls_structure_factor_coef F
_refine_ls_weighting_details
;
    Chebychev polynomial with 3 parameters (Carruthers & Watkin, 1979)
    179.1790    214.1050    38.6184
;
_refine_ls_weighting_scheme calc
_refine_ls_wR_factor_ref 0.0750
_reflns_number_gt 4191
_reflns_number_total 5113
_reflns_threshold_expression F^2^>2.0\s(F^2^)
_cod_data_source_file jo201609r_si_001.cif
_cod_data_source_block '_110209'
_cod_original_cell_volume 1139.6(13)
_cod_original_formula_sum 'C21 H23 I O6 S '
_cod_database_code 4026703

loop_
_symmetry_equiv_pos_site_id
_symmetry_equiv_pos_as_xyz
1 +X,+Y,+Z
2 -X,-Y,-Z

loop_
_atom_site_label
_atom_site_type_symbol
_atom_site_fract_x
_atom_site_fract_y
_atom_site_fract_z
_atom_site_U_iso_or_equiv
_atom_site_adp_type
_atom_site_occupancy
_atom_site_symmetry_multiplicity
_atom_site_calc_flag
_atom_site_refinement_flags
I(1) I 0.98023(7) 0.66812(3) 0.43611(2) 0.06167(11) Uani 1.00 1 d .
S(2) S 0.4631(2) 1.06266(16) 0.16376(8) 0.0662(4) Uani 1.00 1 d .
O(1) O 0.3137(9) 1.0150(6) 0.1168(3) 0.0973(18) Uani 1.00 1 d .
O(3) O 0.4759(6) 0.5873(3) 0.2844(2) 0.0596(10) Uani 1.00 1 d .
O(4) O 0.6204(7) 0.9509(4) 0.1912(2) 0.0695(12) Uani 1.00 1 d .
O(5) O 0.7579(7) 0.5685(5) 0.1910(2) 0.0831(14) Uani 1.00 1 d .
O(6) O 0.8776(10) 0.0951(3) 0.4183(3) 0.0846(15) Uani 1.00 1 d .
O(8) O 0.3633(9) 1.1317(5) 0.2246(2) 0.0938(17) Uani 1.00 1 d .
C(1) C 0.6544(8) 0.5756(4) 0.3343(2) 0.0514(12) Uani 1.00 1 d .
C(9) C 0.5517(9) 0.5778(6) 0.2126(3) 0.0643(16) Uani 1.00 1 d .
C(10) C 0.7208(9) 0.4516(4) 0.3562(2) 0.0512(12) Uani 1.00 1 d .
C(12) C 0.9361(12) 0.3929(5) 0.3331(3) 0.0691(16) Uani 1.00 1 d .
C(13) C 0.6655(10) 1.1467(5) 0.1131(2) 0.0596(14) Uani 1.00 1 d .
C(14) C 0.7369(9) 0.6781(4) 0.3555(2) 0.0525(12) Uani 1.00 1 d .
C(15) C 0.8314(13) 0.2110(5) 0.3971(3) 0.0703(18) Uani 1.00 1 d .
C(16) C 0.6713(9) 0.8033(4) 0.3271(3) 0.0590(14) Uani 1.00 1 d .
C(17) C 0.9998(14) 0.2755(6) 0.3516(3) 0.0773(19) Uani 1.00 1 d .
C(18) C 1.0034(14) 1.2708(7) 0.0339(4) 0.086(2) Uani 1.00 1 d .
C(19) C 0.9136(12) 1.1787(6) 0.0029(3) 0.0767(19) Uani 1.00 1 d .
C(20) C 0.7987(12) 0.9732(6) 0.2419(4) 0.0763(19) Uani 1.00 1 d .
C(21) C 0.8670(10) 0.8475(6) 0.2752(3) 0.0713(18) Uani 1.00 1 d .
C(22) C 0.5603(11) 0.3870(6) 0.4034(4) 0.084(2) Uani 1.00 1 d .
C(23) C 0.7639(14) 1.2468(6) 0.1435(3) 0.080(2) Uani 1.00 1 d .
C(24) C 0.7442(12) 1.1133(7) 0.0421(3) 0.0764(19) Uani 1.00 1 d .
C(25) C 0.6203(13) 0.2705(6) 0.4231(5) 0.094(2) Uani 1.00 1 d .
C(26) C 0.9205(17) 1.3033(6) 0.1045(4) 0.094(2) Uani 1.00 1 d .
C(27) C 0.3477(13) 0.5832(12) 0.1661(4) 0.119(3) Uani 1.00 1 d .
C(28) C 1.1255(18) 0.0436(6) 0.4062(5) 0.105(3) Uani 1.00 1 d .
C(29) C 1.211(2) 1.3467(11) -0.0079(6) 0.128(4) Uani 1.00 1 d .
H(1) H 1.0460 0.4356 0.3024 0.081 Uiso 1.00 1 c R
H(2) H 1.1516 0.2376 0.3352 0.090 Uiso 1.00 1 c R
H(3) H 0.9664 1.1578 -0.0462 0.090 Uiso 1.00 1 c R
H(4) H 0.4094 0.4259 0.4198 0.099 Uiso 1.00 1 c R
H(5) H 0.7111 1.2707 0.1922 0.095 Uiso 1.00 1 c R
H(6) H 0.6816 1.0468 0.0208 0.091 Uiso 1.00 1 c R
H(7) H 0.5149 0.2301 0.4567 0.113 Uiso 1.00 1 c R
H(8) H 0.9845 1.3700 0.1252 0.114 Uiso 1.00 1 c R
H(9) H 0.3010 0.5041 0.1595 0.145 Uiso 1.00 1 c R
H(10) H 0.3943 0.6178 0.1197 0.145 Uiso 1.00 1 c R
H(11) H 0.2175 0.6319 0.1893 0.145 Uiso 1.00 1 c R
H(12) H 1.1511 0.0079 0.3592 0.126 Uiso 1.00 1 c R
H(13) H 1.1568 -0.0161 0.4428 0.126 Uiso 1.00 1 c R
H(14) H 1.2293 0.1062 0.4089 0.126 Uiso 1.00 1 c R
H(15) H 1.3629 1.3101 0.0018 0.153 Uiso 1.00 1 c R
H(16) H 1.1942 1.4276 0.0089 0.153 Uiso 1.00 1 c R
H(17) H 1.1951 1.3464 -0.0591 0.153 Uiso 1.00 1 c R
H(18) H 0.5312 0.8027 0.3019 0.070 Uiso 1.00 1 c R
H(19) H 0.6420 0.8569 0.3672 0.070 Uiso 1.00 1 c R
H(20) H 0.9328 1.0066 0.2167 0.094 Uiso 1.00 1 c R
H(21) H 0.7310 1.0265 0.2794 0.094 Uiso 1.00 1 c R
H(22) H 1.0049 0.8513 0.3010 0.086 Uiso 1.00 1 c R
H(23) H 0.9010 0.7917 0.2362 0.086 Uiso 1.00 1 c R

loop_
_atom_site_aniso_label
_atom_site_aniso_U_11
_atom_site_aniso_U_22
_atom_site_aniso_U_33
_atom_site_aniso_U_12
_atom_site_aniso_U_13
_atom_site_aniso_U_23
I(1) 0.0788(2) 0.0565(2) 0.0510(2) -0.00246(17) -0.01611(16) 0.00064(14)
S(2) 0.0588(7) 0.0885(10) 0.0501(6) 0.0026(6) -0.0064(5) 0.0036(6)
O(1) 0.077(3) 0.145(5) 0.074(3) -0.009(3) -0.027(2) 0.003(3)
O(3) 0.0444(17) 0.081(2) 0.0525(19) -0.0058(16) -0.0029(14) 0.0071(17)
O(4) 0.077(2) 0.072(2) 0.063(2) -0.012(2) -0.0206(19) 0.0091(18)
O(5) 0.051(2) 0.144(4) 0.053(2) 0.001(2) -0.0028(17) -0.009(2)
O(6) 0.104(3) 0.050(2) 0.101(3) -0.006(2) -0.018(2) 0.007(2)
O(8) 0.082(3) 0.121(4) 0.072(2) 0.011(2) 0.017(2) -0.005(2)
C(1) 0.048(2) 0.060(2) 0.044(2) -0.001(2) 0.0002(18) 0.0018(19)
C(9) 0.052(2) 0.089(4) 0.053(2) -0.007(2) -0.010(2) -0.001(2)
C(10) 0.059(2) 0.047(2) 0.049(2) -0.009(2) -0.005(2) -0.0014(18)
C(12) 0.080(3) 0.062(3) 0.060(3) 0.004(2) 0.015(2) 0.009(2)
C(13) 0.067(3) 0.062(2) 0.047(2) 0.012(2) -0.005(2) 0.007(2)
C(14) 0.054(2) 0.057(2) 0.045(2) 0.005(2) -0.0000(19) 0.0049(19)
C(15) 0.099(4) 0.045(2) 0.071(3) -0.008(2) -0.029(3) -0.004(2)
C(16) 0.059(2) 0.054(2) 0.062(3) 0.000(2) -0.003(2) 0.011(2)
C(17) 0.099(4) 0.071(3) 0.056(3) 0.022(3) 0.003(3) -0.005(2)
C(18) 0.090(4) 0.081(4) 0.081(4) 0.005(3) 0.003(3) 0.035(3)
C(19) 0.085(4) 0.090(4) 0.052(3) 0.003(3) 0.003(2) 0.012(3)
C(20) 0.077(3) 0.072(3) 0.086(4) -0.029(3) -0.034(3) 0.031(3)
C(21) 0.057(3) 0.076(3) 0.081(4) -0.007(2) -0.012(2) 0.026(3)
C(22) 0.057(3) 0.075(4) 0.115(5) -0.002(2) 0.011(3) 0.016(3)
C(23) 0.110(5) 0.067(3) 0.059(3) 0.006(3) 0.003(3) -0.004(2)
C(24) 0.082(4) 0.097(4) 0.049(2) 0.016(3) -0.014(2) -0.007(2)
C(25) 0.071(4) 0.066(3) 0.145(7) -0.024(3) -0.001(4) 0.036(4)
C(26) 0.132(6) 0.063(3) 0.089(5) -0.021(4) -0.001(4) 0.007(3)
C(27) 0.060(3) 0.236(12) 0.068(4) -0.029(5) -0.022(3) 0.011(5)
C(28) 0.137(7) 0.058(3) 0.121(7) -0.009(4) -0.019(5) 0.010(4)
C(29) 0.125(7) 0.144(9) 0.113(7) -0.022(6) 0.007(6) 0.054(7)

loop_
_atom_type_symbol
_atom_type_description
_atom_type_scat_dispersion_real
_atom_type_scat_dispersion_imag
_atom_type_scat_source
I I -0.474 1.812
;
International Tables for Crystallography
(1992, Vol. C, Tables 4.2.6.8 and 6.1.1.4)
;
S S 0.125 0.123
;
International Tables for Crystallography
(1992, Vol. C, Tables 4.2.6.8 and 6.1.1.4)
;
O O 0.011 0.006
;
International Tables for Crystallography
(1992, Vol. C, Tables 4.2.6.8 and 6.1.1.4)
;
C C 0.003 0.002
;
International Tables for Crystallography
(1992, Vol. C, Tables 4.2.6.8 and 6.1.1.4)
;
H H 0.000 0.000
;
International Tables for Crystallography
(1992, Vol. C, Table 6.1.1.4)
;

loop_
_geom_angle_atom_site_label_1
_geom_angle_atom_site_label_2
_geom_angle_atom_site_label_3
_geom_angle
_geom_angle_publ_flag
O(1) S(2) O(4) 105.0(3) yes
O(1) S(2) O(8) 119.8(3) yes
O(1) S(2) C(13) 109.3(3) yes
O(4) S(2) O(8) 109.4(2) yes
O(4) S(2) C(13) 103.7(2) yes
O(8) S(2) C(13) 108.3(3) yes
C(1) O(3) C(9) 116.4(3) yes
S(2) O(4) C(20) 117.6(4) yes
C(15) O(6) C(28) 117.0(5) yes
O(3) C(1) C(10) 114.2(4) yes
O(3) C(1) C(14) 116.9(4) yes
C(10) C(1) C(14) 129.0(4) yes
O(3) C(9) O(5) 122.7(5) yes
O(3) C(9) C(27) 111.4(4) yes
O(5) C(9) C(27) 125.9(5) yes
C(1) C(10) C(12) 122.2(4) yes
C(1) C(10) C(22) 120.1(4) yes
C(12) C(10) C(22) 117.7(5) yes
C(10) C(12) C(17) 123.1(5) yes
S(2) C(13) C(23) 121.9(4) yes
S(2) C(13) C(24) 119.6(5) yes
C(23) C(13) C(24) 118.5(5) yes
I(1) C(14) C(1) 118.7(3) yes
I(1) C(14) C(16) 115.1(3) yes
C(1) C(14) C(16) 126.2(4) yes
O(6) C(15) C(17) 122.5(6) yes
O(6) C(15) C(25) 118.3(6) yes
C(17) C(15) C(25) 119.1(5) yes
C(14) C(16) C(21) 111.5(4) yes
C(12) C(17) C(15) 118.1(6) yes
C(19) C(18) C(26) 119.4(7) yes
C(19) C(18) C(29) 122.7(7) yes
C(26) C(18) C(29) 117.9(7) yes
C(18) C(19) C(24) 120.4(6) yes
O(4) C(20) C(21) 104.4(5) yes
C(16) C(21) C(20) 112.5(4) yes
C(10) C(22) C(25) 120.3(6) yes
C(13) C(23) C(26) 119.4(6) yes
C(13) C(24) C(19) 119.1(6) yes
C(15) C(25) C(22) 121.6(7) yes
C(18) C(26) C(23) 123.2(8) yes
C(10) C(12) H(1) 118.4 no
C(17) C(12) H(1) 118.4 no
C(14) C(16) H(18) 109.2 no
C(14) C(16) H(19) 109.1 no
C(21) C(16) H(18) 108.7 no
C(21) C(16) H(19) 108.9 no
H(18) C(16) H(19) 109.5 no
C(12) C(17) H(2) 121.2 no
C(15) C(17) H(2) 120.7 no
C(18) C(19) H(3) 119.7 no
C(24) C(19) H(3) 119.9 no
O(4) C(20) H(20) 111.0 no
O(4) C(20) H(21) 110.4 no
C(21) C(20) H(20) 111.5 no
C(21) C(20) H(21) 110.0 no
H(20) C(20) H(21) 109.5 no
C(16) C(21) H(22) 108.6 no
C(16) C(21) H(23) 108.7 no
C(20) C(21) H(22) 109.3 no
C(20) C(21) H(23) 108.3 no
H(22) C(21) H(23) 109.5 no
C(10) C(22) H(4) 119.0 no
C(25) C(22) H(4) 120.6 no
C(13) C(23) H(5) 119.3 no
C(26) C(23) H(5) 121.4 no
C(13) C(24) H(6) 120.0 no
C(19) C(24) H(6) 120.9 no
C(15) C(25) H(7) 119.1 no
C(22) C(25) H(7) 119.3 no
C(18) C(26) H(8) 118.1 no
C(23) C(26) H(8) 118.8 no
C(9) C(27) H(9) 110.0 no
C(9) C(27) H(10) 109.2 no
C(9) C(27) H(11) 109.2 no
H(9) C(27) H(10) 109.5 no
H(9) C(27) H(11) 109.5 no
H(10) C(27) H(11) 109.5 no
O(6) C(28) H(12) 109.7 no
O(6) C(28) H(13) 109.6 no
O(6) C(28) H(14) 109.2 no
H(12) C(28) H(13) 109.5 no
H(12) C(28) H(14) 109.5 no
H(13) C(28) H(14) 109.5 no
C(18) C(29) H(15) 109.7 no
C(18) C(29) H(16) 109.8 no
C(18) C(29) H(17) 108.9 no
H(15) C(29) H(16) 109.5 no
H(15) C(29) H(17) 109.5 no
H(16) C(29) H(17) 109.5 no

loop_
_geom_bond_atom_site_label_1
_geom_bond_atom_site_label_2
_geom_bond_distance
_geom_bond_publ_flag
I(1) C(14) 2.099(5) yes
S(2) O(1) 1.397(6) yes
S(2) O(4) 1.565(4) yes
S(2) O(8) 1.415(5) yes
S(2) C(13) 1.730(5) yes
O(3) C(1) 1.415(6) yes
O(3) C(9) 1.350(6) yes
O(4) C(20) 1.467(8) yes
O(5) C(9) 1.194(6) yes
O(6) C(15) 1.347(7) yes
O(6) C(28) 1.468(10) yes
C(1) C(10) 1.454(7) yes
C(1) C(14) 1.341(7) yes
C(9) C(27) 1.489(9) yes
C(10) C(12) 1.369(7) yes
C(10) C(22) 1.423(8) yes
C(12) C(17) 1.366(8) yes
C(13) C(23) 1.427(9) yes
C(13) C(24) 1.384(7) yes
C(14) C(16) 1.503(7) yes
C(15) C(17) 1.436(9) yes
C(15) C(25) 1.367(9) yes
C(16) C(21) 1.500(8) yes
C(18) C(19) 1.335(11) yes
C(18) C(26) 1.381(11) yes
C(18) C(29) 1.626(14) yes
C(19) C(24) 1.390(10) yes
C(20) C(21) 1.544(9) yes
C(22) C(25) 1.359(10) yes
C(23) C(26) 1.284(11) yes
C(12) H(1) 0.950 no
C(16) H(18) 0.950 no
C(16) H(19) 0.950 no
C(17) H(2) 0.950 no
C(19) H(3) 0.950 no
C(20) H(20) 0.950 no
C(20) H(21) 0.950 no
C(21) H(22) 0.950 no
C(21) H(23) 0.950 no
C(22) H(4) 0.950 no
C(23) H(5) 0.950 no
C(24) H(6) 0.950 no
C(25) H(7) 0.950 no
C(26) H(8) 0.950 no
C(27) H(9) 0.950 no
C(27) H(10) 0.950 no
C(27) H(11) 0.950 no
C(28) H(12) 0.950 no
C(28) H(13) 0.950 no
C(28) H(14) 0.950 no
C(29) H(15) 0.950 no
C(29) H(16) 0.950 no
C(29) H(17) 0.950 no

loop_
_geom_contact_atom_site_label_1
_geom_contact_atom_site_label_2
_geom_contact_distance
_geom_contact_site_symmetry_2
I(1) C(1) 2.985(5) .
I(1) C(10) 3.342(5) .
I(1) C(16) 3.056(5) .
I(1) C(21) 3.596(6) .
S(2) C(20) 2.594(7) .
S(2) C(23) 2.763(8) .
S(2) C(24) 2.697(6) .
O(1) O(4) 2.352(7) .
O(1) O(8) 2.433(8) .
O(1) C(13) 2.558(8) .
O(1) C(18) 3.592(9) 1_455
O(1) C(19) 3.571(9) 1_455
O(1) C(19) 3.496(9) 2_675
O(1) C(20) 3.597(8) 1_455
O(1) C(24) 2.961(8) .
O(1) C(24) 3.319(8) 2_675
O(3) O(5) 2.234(5) .
O(3) C(10) 2.409(6) .
O(3) C(12) 3.407(7) .
O(3) C(14) 2.349(6) .
O(3) C(16) 2.871(7) .
O(3) C(22) 3.118(8) .
O(3) C(27) 2.347(9) .
O(4) O(1) 2.352(7) .
O(4) O(8) 2.435(7) .
O(4) C(13) 2.594(7) .
O(4) C(16) 2.972(7) .
O(4) C(21) 2.380(8) .
O(4) C(23) 3.522(8) .
O(4) C(24) 3.295(7) .
O(5) O(3) 2.234(5) .
O(5) C(1) 2.641(6) .
O(5) C(10) 3.265(6) .
O(5) C(12) 3.393(7) .
O(5) C(14) 3.261(6) .
O(5) C(26) 3.392(9) 1_545
O(5) C(27) 2.393(8) .
O(5) C(27) 3.340(8) 1_655
O(5) C(29) 3.457(12) 2_775
O(6) C(17) 2.441(8) .
O(6) C(22) 3.588(8) .
O(6) C(25) 2.330(8) .
O(6) C(28) 3.535(11) 2_756
O(8) O(1) 2.433(8) .
O(8) O(4) 2.435(7) .
O(8) C(13) 2.557(7) .
O(8) C(17) 3.308(8) 1_465
O(8) C(20) 2.940(8) .
O(8) C(23) 2.961(9) .
C(1) I(1) 2.985(5) .
C(1) O(5) 2.641(6) .
C(1) C(9) 2.351(7) .
C(1) C(12) 2.471(7) .
C(1) C(16) 2.538(7) .
C(1) C(21) 3.457(8) .
C(1) C(22) 2.494(9) .
C(9) C(1) 2.351(7) .
C(9) C(10) 3.140(7) .
C(9) C(14) 3.157(8) .
C(9) C(16) 3.443(8) .
C(10) I(1) 3.342(5) .
C(10) O(3) 2.409(6) .
C(10) O(5) 3.265(6) .
C(10) C(9) 3.140(7) .
C(10) C(14) 2.523(7) .
C(10) C(15) 2.794(7) .
C(10) C(17) 2.405(8) .
C(10) C(25) 2.413(9) .
C(12) O(3) 3.407(7) .
C(12) O(5) 3.393(7) .
C(12) C(1) 2.471(7) .
C(12) C(14) 3.292(7) .
C(12) C(15) 2.404(8) .
C(12) C(22) 2.389(9) .
C(12) C(25) 2.745(10) .
C(13) O(1) 2.558(8) .
C(13) O(4) 2.594(7) .
C(13) O(8) 2.557(7) .
C(13) C(18) 2.740(9) .
C(13) C(19) 2.391(8) .
C(13) C(20) 3.118(9) .
C(13) C(26) 2.341(10) .
C(14) O(3) 2.349(6) .
C(14) O(5) 3.261(6) .
C(14) C(9) 3.157(8) .
C(14) C(10) 2.523(7) .
C(14) C(12) 3.292(7) .
C(14) C(21) 2.482(8) .
C(14) C(22) 3.530(9) .
C(15) C(10) 2.794(7) .
C(15) C(12) 2.404(8) .
C(15) C(22) 2.379(9) .
C(15) C(28) 2.401(10) .
C(16) I(1) 3.056(5) .
C(16) O(3) 2.871(7) .
C(16) O(4) 2.972(7) .
C(16) C(1) 2.538(7) .
C(16) C(9) 3.443(8) .
C(16) C(20) 2.532(9) .
C(17) O(6) 2.441(8) .
C(17) O(8) 3.308(8) 1_645
C(17) C(10) 2.405(8) .
C(17) C(22) 2.779(9) .
C(17) C(25) 2.416(10) .
C(17) C(28) 2.801(10) .
C(18) O(1) 3.592(9) 1_655
C(18) C(13) 2.740(9) .
C(18) C(23) 2.344(10) .
C(18) C(24) 2.365(11) .
C(19) O(1) 3.571(9) 1_655
C(19) O(1) 3.496(9) 2_675
C(19) C(13) 2.391(8) .
C(19) C(23) 2.741(9) .
C(19) C(26) 2.346(11) .
C(19) C(29) 2.602(14) .
C(20) S(2) 2.594(7) .
C(20) O(1) 3.597(8) 1_655
C(20) O(8) 2.940(8) .
C(20) C(13) 3.118(9) .
C(20) C(16) 2.532(9) .
C(20) C(23) 3.499(9) .
C(21) I(1) 3.596(6) .
C(21) O(4) 2.380(8) .
C(21) C(1) 3.457(8) .
C(21) C(14) 2.482(8) .
C(22) O(3) 3.118(8) .
C(22) O(6) 3.588(8) .
C(22) C(1) 2.494(9) .
C(22) C(12) 2.389(9) .
C(22) C(14) 3.530(9) .
C(22) C(15) 2.379(9) .
C(22) C(17) 2.779(9) .
C(23) S(2) 2.763(8) .
C(23) O(4) 3.522(8) .
C(23) O(8) 2.961(9) .
C(23) C(18) 2.344(10) .
C(23) C(19) 2.741(9) .
C(23) C(20) 3.499(9) .
C(23) C(24) 2.416(9) .
C(24) S(2) 2.697(6) .
C(24) O(1) 2.961(8) .
C(24) O(1) 3.319(8) 2_675
C(24) O(4) 3.295(7) .
C(24) C(18) 2.365(11) .
C(24) C(23) 2.416(9) .
C(24) C(26) 2.718(11) .
C(25) O(6) 2.330(8) .
C(25) C(10) 2.413(9) .
C(25) C(12) 2.745(10) .
C(25) C(17) 2.416(10) .
C(26) O(5) 3.392(9) 1_565
C(26) C(13) 2.341(10) .
C(26) C(19) 2.346(11) .
C(26) C(24) 2.718(11) .
C(26) C(29) 2.579(14) .
C(27) O(3) 2.347(9) .
C(27) O(5) 3.340(8) 1_455
C(27) O(5) 2.393(8) .
C(28) O(6) 3.535(11) 2_756
C(28) C(15) 2.401(10) .
C(28) C(17) 2.801(10) .
C(29) O(5) 3.457(12) 2_775
C(29) C(19) 2.602(14) .
C(29) C(26) 2.579(14) .
I(1) H(1) 3.569 .
I(1) H(4) 3.468 1_655
I(1) H(4) 3.485 2_666
I(1) H(7) 3.401 2_666
I(1) H(19) 3.047 .
I(1) H(22) 3.171 .
S(2) H(5) 2.877 .
S(2) H(6) 2.798 .
S(2) H(20) 3.174 1_455
S(2) H(20) 2.919 .
S(2) H(21) 2.714 .
O(1) H(3) 2.968 2_675
O(1) H(6) 2.644 .
O(1) H(6) 2.622 2_675
O(1) H(20) 2.706 1_455
O(3) H(1) 3.058 1_455
O(3) H(1) 3.547 .
O(3) H(4) 3.043 .
O(3) H(9) 2.774 .
O(3) H(10) 3.099 .
O(3) H(11) 2.388 .
O(3) H(18) 2.467 .
O(3) H(23) 3.483 .
O(4) H(3) 3.540 2_775
O(4) H(6) 3.274 .
O(4) H(18) 2.625 .
O(4) H(19) 3.377 .
O(4) H(20) 2.013 .
O(4) H(21) 2.007 .
O(4) H(22) 3.203 .
O(4) H(23) 2.454 .
O(5) H(1) 3.008 .
O(5) H(5) 3.336 1_545
O(5) H(8) 2.705 1_545
O(5) H(9) 2.843 .
O(5) H(9) 3.098 1_655
O(5) H(10) 2.545 .
O(5) H(11) 3.079 .
O(5) H(11) 2.743 1_655
O(5) H(17) 2.574 2_775
O(5) H(18) 3.426 .
O(5) H(23) 2.830 .
O(6) H(2) 2.664 .
O(6) H(7) 2.494 .
O(6) H(12) 1.999 .
O(6) H(13) 1.998 .
O(6) H(13) 2.670 2_756
O(6) H(14) 1.993 .
O(6) H(19) 3.245 1_545
O(6) H(21) 2.877 1_545
O(6) H(22) 3.478 1_545
O(8) H(2) 2.521 1_465
O(8) H(5) 2.618 .
O(8) H(12) 3.001 1_465
O(8) H(14) 3.404 1_465
O(8) H(20) 2.914 1_455
O(8) H(20) 3.390 .
O(8) H(21) 2.570 .
C(1) H(1) 2.626 .
C(1) H(4) 2.649 .
C(1) H(18) 2.629 .
C(1) H(19) 3.186 .
C(1) H(23) 3.294 .
C(9) H(5) 3.472 1_545
C(9) H(8) 3.521 1_545
C(9) H(9) 2.021 .
C(9) H(10) 2.013 .
C(9) H(11) 2.013 .
C(9) H(17) 3.170 2_775
C(9) H(18) 3.001 .
C(9) H(23) 3.268 .
C(10) H(1) 2.004 .
C(10) H(2) 3.261 .
C(10) H(4) 2.059 .
C(10) H(7) 3.269 .
C(12) H(2) 2.028 .
C(12) H(4) 3.244 .
C(12) H(4) 3.276 1_655
C(12) H(5) 3.334 1_545
C(13) H(3) 3.251 .
C(13) H(5) 2.065 .
C(13) H(6) 2.033 .
C(13) H(8) 3.204 .
C(13) H(15) 3.211 1_455
C(13) H(20) 2.879 .
C(13) H(21) 3.338 .
C(14) H(1) 3.205 .
C(14) H(18) 2.025 .
C(14) H(19) 2.024 .
C(14) H(22) 2.669 .
C(14) H(23) 2.634 .
C(15) H(1) 3.262 .
C(15) H(2) 2.087 .
C(15) H(4) 3.236 .
C(15) H(7) 2.009 .
C(15) H(12) 2.828 .
C(15) H(13) 3.138 .
C(15) H(14) 2.469 .
C(15) H(21) 3.122 1_545
C(16) H(12) 3.576 1_465
C(16) H(20) 3.346 .
C(16) H(21) 2.647 .
C(16) H(22) 2.015 .
C(16) H(23) 2.017 .
C(17) H(1) 2.001 .
C(17) H(4) 3.306 1_655
C(17) H(5) 3.469 1_545
C(17) H(7) 3.275 .
C(17) H(12) 3.026 .
C(17) H(14) 2.464 .
C(17) H(21) 3.589 1_545
C(18) H(3) 1.986 .
C(18) H(5) 3.207 .
C(18) H(6) 3.223 .
C(18) H(8) 2.011 .
C(18) H(15) 2.142 .
C(18) H(16) 2.143 .
C(18) H(16) 3.534 2_785
C(18) H(17) 2.133 .
C(19) H(6) 2.047 .
C(19) H(6) 3.257 2_775
C(19) H(8) 3.190 .
C(19) H(15) 3.326 1_455
C(19) H(15) 3.028 .
C(19) H(16) 3.305 .
C(19) H(17) 2.714 .
C(20) H(5) 3.415 .
C(20) H(12) 3.104 1_565
C(20) H(18) 2.677 .
C(20) H(19) 2.725 .
C(20) H(22) 2.063 .
C(20) H(23) 2.051 .
C(21) H(11) 3.308 1_655
C(21) H(12) 3.022 1_565
C(21) H(18) 2.017 .
C(21) H(19) 2.019 .
C(21) H(20) 2.089 .
C(21) H(21) 2.071 .
C(22) H(1) 3.576 1_455
C(22) H(1) 3.249 .
C(22) H(2) 3.296 1_455
C(22) H(7) 2.003 .
C(23) H(6) 3.281 .
C(23) H(8) 1.930 .
C(23) H(20) 3.077 .
C(23) H(21) 3.456 .
C(24) H(3) 2.037 .
C(24) H(3) 3.305 2_775
C(24) H(5) 3.270 .
C(24) H(6) 3.398 2_675
C(24) H(15) 3.065 1_455
C(25) H(2) 3.265 1_455
C(25) H(2) 3.275 .
C(25) H(4) 2.016 .
C(25) H(14) 3.009 1_455
C(26) H(3) 3.207 .
C(26) H(5) 1.954 .
C(26) H(9) 3.445 1_665
C(26) H(15) 2.999 .
C(26) H(16) 2.672 .
C(26) H(17) 3.296 .
C(27) H(1) 3.371 1_455
C(27) H(8) 3.393 1_445
C(27) H(15) 3.579 2_775
C(27) H(16) 3.593 1_445
C(27) H(17) 3.240 2_775
C(27) H(23) 3.459 1_455
C(28) H(2) 2.499 .
C(28) H(7) 3.341 1_655
C(28) H(13) 3.092 2_756
C(28) H(19) 3.466 1_645
C(28) H(21) 3.374 1_545
C(28) H(22) 3.061 1_545
C(29) H(3) 2.739 .
C(29) H(8) 2.657 .
C(29) H(10) 2.939 2_775
C(29) H(16) 3.250 2_785
H(1) I(1) 3.569 .
H(1) O(3) 3.547 .
H(1) O(3) 3.058 1_655
H(1) O(5) 3.008 .
H(1) C(1) 2.626 .
H(1) C(10) 2.004 .
H(1) C(14) 3.205 .
H(1) C(15) 3.262 .
H(1) C(17) 2.001 .
H(1) C(22) 3.249 .
H(1) C(22) 3.576 1_655
H(1) C(27) 3.371 1_655
H(1) H(2) 2.311 .
H(1) H(4) 3.094 1_655
H(1) H(5) 3.521 1_545
H(1) H(8) 3.394 1_545
H(1) H(9) 2.989 1_655
H(1) H(11) 3.128 1_655
H(2) O(6) 2.664 .
H(2) O(8) 2.521 1_645
H(2) C(10) 3.261 .
H(2) C(12) 2.028 .
H(2) C(15) 2.087 .
H(2) C(22) 3.296 1_655
H(2) C(25) 3.275 .
H(2) C(25) 3.265 1_655
H(2) C(28) 2.499 .
H(2) H(1) 2.311 .
H(2) H(4) 3.149 1_655
H(2) H(7) 3.150 1_655
H(2) H(12) 2.577 .
H(2) H(13) 3.401 .
H(2) H(14) 2.014 .
H(3) O(1) 2.968 2_675
H(3) O(4) 3.540 2_775
H(3) C(13) 3.251 .
H(3) C(18) 1.986 .
H(3) C(24) 2.037 .
H(3) C(24) 3.305 2_775
H(3) C(26) 3.207 .
H(3) C(29) 2.739 .
H(3) H(6) 2.351 .
H(3) H(6) 2.949 2_775
H(3) H(10) 3.416 2_675
H(3) H(15) 3.111 .
H(3) H(16) 3.555 .
H(3) H(17) 2.546 .
H(3) H(23) 3.538 2_775
H(4) I(1) 3.468 1_455
H(4) I(1) 3.485 2_666
H(4) O(3) 3.043 .
H(4) C(1) 2.649 .
H(4) C(10) 2.059 .
H(4) C(12) 3.276 1_455
H(4) C(12) 3.244 .
H(4) C(15) 3.236 .
H(4) C(17) 3.306 1_455
H(4) C(25) 2.016 .
H(4) H(1) 3.094 1_455
H(4) H(2) 3.149 1_455
H(4) H(7) 2.308 .
H(5) S(2) 2.877 .
H(5) O(5) 3.336 1_565
H(5) O(8) 2.618 .
H(5) C(9) 3.472 1_565
H(5) C(12) 3.334 1_565
H(5) C(13) 2.065 .
H(5) C(17) 3.469 1_565
H(5) C(18) 3.207 .
H(5) C(20) 3.415 .
H(5) C(24) 3.270 .
H(5) C(26) 1.954 .
H(5) H(1) 3.521 1_565
H(5) H(8) 2.235 .
H(5) H(9) 3.409 1_565
H(5) H(20) 3.130 .
H(5) H(21) 3.117 .
H(6) S(2) 2.798 .
H(6) O(1) 2.644 .
H(6) O(1) 2.622 2_675
H(6) O(4) 3.274 .
H(6) C(13) 2.033 .
H(6) C(18) 3.223 .
H(6) C(19) 2.047 .
H(6) C(19) 3.257 2_775
H(6) C(23) 3.281 .
H(6) C(24) 3.398 2_675
H(6) H(3) 2.351 .
H(6) H(3) 2.949 2_775
H(6) H(6) 2.554 2_675
H(6) H(15) 3.332 1_455
H(7) I(1) 3.401 2_666
H(7) O(6) 2.494 .
H(7) C(10) 3.269 .
H(7) C(15) 2.009 .
H(7) C(17) 3.275 .
H(7) C(22) 2.003 .
H(7) C(28) 3.341 1_455
H(7) H(2) 3.150 1_455
H(7) H(4) 2.308 .
H(7) H(13) 3.557 1_455
H(7) H(13) 3.487 2_756
H(7) H(14) 2.433 1_455
H(7) H(19) 3.410 2_666
H(8) O(5) 2.705 1_565
H(8) C(9) 3.521 1_565
H(8) C(13) 3.204 .
H(8) C(18) 2.011 .
H(8) C(19) 3.190 .
H(8) C(23) 1.930 .
H(8) C(27) 3.393 1_665
H(8) C(29) 2.657 .
H(8) H(1) 3.394 1_565
H(8) H(5) 2.235 .
H(8) H(9) 2.546 1_665
H(8) H(11) 3.550 1_665
H(8) H(15) 3.016 .
H(8) H(16) 2.444 .
H(8) H(16) 3.452 2_785
H(8) H(17) 3.486 .
H(8) H(17) 3.453 2_785
H(9) O(3) 2.774 .
H(9) O(5) 3.098 1_455
H(9) O(5) 2.843 .
H(9) C(9) 2.021 .
H(9) C(26) 3.445 1_445
H(9) H(1) 2.989 1_455
H(9) H(5) 3.409 1_545
H(9) H(8) 2.546 1_445
H(9) H(10) 1.551 .
H(9) H(11) 1.551 .
H(9) H(16) 3.028 1_445
H(10) O(3) 3.099 .
H(10) O(5) 2.545 .
H(10) C(9) 2.013 .
H(10) C(29) 2.939 2_775
H(10) H(3) 3.416 2_675
H(10) H(9) 1.551 .
H(10) H(11) 1.551 .
H(10) H(15) 2.653 2_775
H(10) H(16) 3.290 1_445
H(10) H(16) 3.177 2_775
H(10) H(17) 3.590 2_675
H(10) H(17) 2.539 2_775
H(11) O(3) 2.388 .
H(11) O(5) 2.743 1_455
H(11) O(5) 3.079 .
H(11) C(9) 2.013 .
H(11) C(21) 3.308 1_455
H(11) H(1) 3.128 1_455
H(11) H(8) 3.550 1_445
H(11) H(9) 1.551 .
H(11) H(10) 1.551 .
H(11) H(17) 3.468 2_675
H(11) H(18) 3.514 .
H(11) H(22) 3.294 1_455
H(11) H(23) 2.520 1_455
H(12) O(6) 1.999 .
H(12) O(8) 3.001 1_645
H(12) C(15) 2.828 .
H(12) C(16) 3.576 1_645
H(12) C(17) 3.026 .
H(12) C(20) 3.104 1_545
H(12) C(21) 3.022 1_545
H(12) H(2) 2.577 .
H(12) H(13) 1.551 .
H(12) H(14) 1.551 .
H(12) H(18) 3.130 1_645
H(12) H(19) 3.437 1_545
H(12) H(19) 3.133 1_645
H(12) H(20) 2.982 1_545
H(12) H(21) 2.884 1_545
H(12) H(21) 3.488 1_645
H(12) H(22) 2.303 1_545
H(13) O(6) 1.998 .
H(13) O(6) 2.670 2_756
H(13) C(15) 3.138 .
H(13) C(28) 3.092 2_756
H(13) H(2) 3.401 .
H(13) H(7) 3.557 1_655
H(13) H(7) 3.487 2_756
H(13) H(12) 1.551 .
H(13) H(13) 2.633 2_756
H(13) H(14) 1.551 .
H(13) H(14) 3.513 2_756
H(13) H(19) 3.192 1_645
H(13) H(22) 3.225 1_545
H(14) O(6) 1.993 .
H(14) O(8) 3.404 1_645
H(14) C(15) 2.469 .
H(14) C(17) 2.464 .
H(14) C(25) 3.009 1_655
H(14) H(2) 2.014 .
H(14) H(7) 2.433 1_655
H(14) H(12) 1.551 .
H(14) H(13) 1.551 .
H(14) H(13) 3.513 2_756
H(14) H(19) 3.519 1_645
H(14) H(21) 3.596 1_645
H(15) C(13) 3.211 1_655
H(15) C(18) 2.142 .
H(15) C(19) 3.028 .
H(15) C(19) 3.326 1_655
H(15) C(24) 3.065 1_655
H(15) C(26) 2.999 .
H(15) C(27) 3.579 2_775
H(15) H(3) 3.111 .
H(15) H(6) 3.332 1_655
H(15) H(8) 3.016 .
H(15) H(10) 2.653 2_775
H(15) H(16) 1.551 .
H(15) H(17) 1.551 .
H(16) C(18) 2.143 .
H(16) C(18) 3.534 2_785
H(16) C(19) 3.305 .
H(16) C(26) 2.672 .
H(16) C(27) 3.593 1_665
H(16) C(29) 3.250 2_785
H(16) H(3) 3.555 .
H(16) H(8) 2.444 .
H(16) H(8) 3.452 2_785
H(16) H(9) 3.028 1_665
H(16) H(10) 3.290 1_665
H(16) H(10) 3.177 2_775
H(16) H(15) 1.551 .
H(16) H(16) 2.650 2_785
H(16) H(17) 1.551 .
H(16) H(17) 3.287 2_785
H(17) O(5) 2.574 2_775
H(17) C(9) 3.170 2_775
H(17) C(18) 2.133 .
H(17) C(19) 2.714 .
H(17) C(26) 3.296 .
H(17) C(27) 3.240 2_775
H(17) H(3) 2.546 .
H(17) H(8) 3.486 .
H(17) H(8) 3.453 2_785
H(17) H(10) 3.590 2_675
H(17) H(10) 2.539 2_775
H(17) H(11) 3.468 2_675
H(17) H(15) 1.551 .
H(17) H(16) 1.551 .
H(17) H(16) 3.287 2_785
H(18) O(3) 2.467 .
H(18) O(4) 2.625 .
H(18) O(5) 3.426 .
H(18) C(1) 2.629 .
H(18) C(9) 3.001 .
H(18) C(14) 2.025 .
H(18) C(20) 2.677 .
H(18) C(21) 2.017 .
H(18) H(11) 3.514 .
H(18) H(12) 3.130 1_465
H(18) H(19) 1.551 .
H(18) H(20) 3.575 .
H(18) H(21) 2.820 .
H(18) H(22) 2.979 1_455
H(18) H(22) 2.772 .
H(18) H(23) 2.312 .
H(19) I(1) 3.047 .
H(19) O(4) 3.377 .
H(19) O(6) 3.245 1_565
H(19) C(1) 3.186 .
H(19) C(14) 2.024 .
H(19) C(20) 2.725 .
H(19) C(21) 2.019 .
H(19) C(28) 3.466 1_465
H(19) H(7) 3.410 2_666
H(19) H(12) 3.133 1_465
H(19) H(12) 3.437 1_565
H(19) H(13) 3.192 1_465
H(19) H(14) 3.519 1_465
H(19) H(18) 1.551 .
H(19) H(20) 3.539 .
H(19) H(21) 2.504 .
H(19) H(22) 2.286 .
H(19) H(23) 2.775 .
H(20) S(2) 2.919 .
H(20) S(2) 3.174 1_655
H(20) O(1) 2.706 1_655
H(20) O(4) 2.013 .
H(20) O(8) 3.390 .
H(20) O(8) 2.914 1_655
H(20) C(13) 2.879 .
H(20) C(16) 3.346 .
H(20) C(21) 2.089 .
H(20) C(23) 3.077 .
H(20) H(5) 3.130 .
H(20) H(12) 2.982 1_565
H(20) H(18) 3.575 .
H(20) H(19) 3.539 .
H(20) H(21) 1.551 .
H(20) H(22) 2.324 .
H(20) H(23) 2.424 .
H(21) S(2) 2.714 .
H(21) O(4) 2.007 .
H(21) O(6) 2.877 1_565
H(21) O(8) 2.570 .
H(21) C(13) 3.338 .
H(21) C(15) 3.122 1_565
H(21) C(16) 2.647 .
H(21) C(17) 3.589 1_565
H(21) C(21) 2.071 .
H(21) C(23) 3.456 .
H(21) C(28) 3.374 1_565
H(21) H(5) 3.117 .
H(21) H(12) 3.488 1_465
H(21) H(12) 2.884 1_565
H(21) H(14) 3.596 1_465
H(21) H(18) 2.820 .
H(21) H(19) 2.504 .
H(21) H(20) 1.551 .
H(21) H(22) 2.431 .
H(21) H(23) 2.807 .
H(22) I(1) 3.171 .
H(22) O(4) 3.203 .
H(22) O(6) 3.478 1_565
H(22) C(14) 2.669 .
H(22) C(16) 2.015 .
H(22) C(20) 2.063 .
H(22) C(28) 3.061 1_565
H(22) H(11) 3.294 1_655
H(22) H(12) 2.303 1_565
H(22) H(13) 3.225 1_565
H(22) H(18) 2.772 .
H(22) H(18) 2.979 1_655
H(22) H(19) 2.286 .
H(22) H(20) 2.324 .
H(22) H(21) 2.431 .
H(22) H(23) 1.551 .
H(23) O(3) 3.483 .
H(23) O(4) 2.454 .
H(23) O(5) 2.830 .
H(23) C(1) 3.294 .
H(23) C(9) 3.268 .
H(23) C(14) 2.634 .
H(23) C(16) 2.017 .
H(23) C(20) 2.051 .
H(23) C(27) 3.459 1_655
H(23) H(3) 3.538 2_775
H(23) H(11) 2.520 1_655
H(23) H(18) 2.312 .
H(23) H(19) 2.775 .
H(23) H(20) 2.424 .
H(23) H(21) 2.807 .
H(23) H(22) 1.551 .

loop_
_geom_torsion_atom_site_label_1
_geom_torsion_atom_site_label_2
_geom_torsion_atom_site_label_3
_geom_torsion_atom_site_label_4
_geom_torsion
O(1) S(2) O(4) C(20) 179.6(4)
O(1) S(2) C(13) C(23) 151.1(5)
O(1) S(2) C(13) C(24) -32.1(6)
O(8) S(2) O(4) C(20) -50.5(5)
O(4) S(2) C(13) C(23) -97.3(5)
O(4) S(2) C(13) C(24) 79.5(5)
C(13) S(2) O(4) C(20) 64.9(4)
O(8) S(2) C(13) C(23) 18.9(6)
O(8) S(2) C(13) C(24) -164.2(5)
C(1) O(3) C(9) O(5) -5.0(9)
C(1) O(3) C(9) C(27) 176.1(6)
C(9) O(3) C(1) C(10) -86.7(5)
C(9) O(3) C(1) C(14) 94.0(5)
S(2) O(4) C(20) C(21) 163.9(3)
C(28) O(6) C(15) C(17) 12.6(10)
C(28) O(6) C(15) C(25) -164.3(7)
O(3) C(1) C(10) C(12) 108.8(5)
O(3) C(1) C(10) C(22) -71.3(6)
O(3) C(1) C(14) I(1) 174.9(3)
O(3) C(1) C(14) C(16) -4.9(7)
C(10) C(1) C(14) I(1) -4.3(7)
C(10) C(1) C(14) C(16) 175.9(4)
C(14) C(1) C(10) C(12) -72.0(7)
C(14) C(1) C(10) C(22) 107.9(7)
C(1) C(10) C(12) C(17) -178.4(5)
C(1) C(10) C(22) C(25) 179.0(7)
C(12) C(10) C(22) C(25) -1.2(10)
C(22) C(10) C(12) C(17) 1.8(9)
C(10) C(12) C(17) C(15) 0.4(9)
S(2) C(13) C(23) C(26) 177.2(6)
S(2) C(13) C(24) C(19) -177.6(5)
C(23) C(13) C(24) C(19) -0.7(9)
C(24) C(13) C(23) C(26) 0.4(10)
I(1) C(14) C(16) C(21) 76.0(5)
C(1) C(14) C(16) C(21) -104.3(6)
O(6) C(15) C(17) C(12) -180.0(6)
O(6) C(15) C(25) C(22) -179.2(7)
C(17) C(15) C(25) C(22) 3.9(12)
C(25) C(15) C(17) C(12) -3.2(10)
C(14) C(16) C(21) C(20) 176.9(5)
C(19) C(18) C(26) C(23) 2.0(13)
C(26) C(18) C(19) C(24) -2.3(11)
C(29) C(18) C(19) C(24) 177.1(7)
C(29) C(18) C(26) C(23) -177.4(8)
C(18) C(19) C(24) C(13) 1.6(10)
O(4) C(20) C(21) C(16) -71.2(6)
C(10) C(22) C(25) C(15) -1.7(13)
C(13) C(23) C(26) C(18) -1.1(12)

loop_
_cod_related_entry_id
_cod_related_entry_database
_cod_related_entry_code
1 ChemSpider 30659425
